data_7034122
loop_
_publ_author_name
'Wright, Luka A.'
'Hope, Eric G.'
'Solan, Gregory A.'
'Cross, Warren B.'
'Singh, Kuldip'

_publ_section_title
;
 O,N,N-Pincer ligand effects on oxidatively induced carbon-chlorine
 coupling reactions at palladium.
;
_journal_issue 13
_journal_name_full 'Dalton transactions (Cambridge, England : 2003)'
_journal_page_first 6040
_journal_page_last 6051
_journal_paper_doi 10.1039/c5dt00062a
_journal_volume 44
_journal_year 2015
_chemical_formula_moiety 'C23 H26 N2 O'
_chemical_formula_sum 'C23 H26 N2 O'
_chemical_formula_weight 346.46
_chemical_name_systematic
; 
 ? 
;
_space_group_IT_number 14
_symmetry_cell_setting monoclinic
_symmetry_space_group_name_Hall '-P 2ybc'
_symmetry_space_group_name_H-M 'P 1 21/c 1'
_atom_sites_solution_hydrogens geom
_atom_sites_solution_primary direct
_atom_sites_solution_secondary difmap
_audit_creation_method SHELXL-97
_audit_update_record
;
2014-12-19 deposited with the CCDC.
2015-02-18 downloaded from the CCDC.
;
_cell_angle_alpha 90.00
_cell_angle_beta 102.965(11)
_cell_angle_gamma 90.00
_cell_formula_units_Z 4
_cell_length_a 9.166(6)
_cell_length_b 16.955(11)
_cell_length_c 13.033(9)
_cell_measurement_reflns_used 866
_cell_measurement_temperature 150(2)
_cell_measurement_theta_max 28.190
_cell_measurement_theta_min 2.403
_cell_volume 1974(2)
_computing_cell_refinement 'Bruker SMART'
_computing_data_collection 'Bruker SMART'
_computing_data_reduction 'Bruker SHELXTL'
_computing_molecular_graphics 'Bruker SHELXTL'
_computing_publication_material 'Bruker SHELXTL'
_computing_structure_refinement 'SHELXL-97 (Sheldrick, 1997)'
_computing_structure_solution 'SHELXS-97 (Sheldrick, 1990)'
_diffrn_ambient_temperature 150(2)
_diffrn_measured_fraction_theta_full 0.999
_diffrn_measured_fraction_theta_max 0.999
_diffrn_measurement_device_type 'Bruker Apex 2000 CCD area detector'
_diffrn_measurement_method 'phi and omega scans'
_diffrn_radiation_monochromator graphite
_diffrn_radiation_source 'fine-focus sealed tube'
_diffrn_radiation_type MoK\a
_diffrn_radiation_wavelength 0.71073
_diffrn_reflns_av_R_equivalents 0.0595
_diffrn_reflns_av_sigmaI/netI 0.0417
_diffrn_reflns_limit_h_max 10
_diffrn_reflns_limit_h_min -10
_diffrn_reflns_limit_k_max 20
_diffrn_reflns_limit_k_min -20
_diffrn_reflns_limit_l_max 15
_diffrn_reflns_limit_l_min -15
_diffrn_reflns_number 13931
_diffrn_reflns_theta_full 25.00
_diffrn_reflns_theta_max 25.00
_diffrn_reflns_theta_min 2.00
_exptl_absorpt_coefficient_mu 0.071
_exptl_absorpt_correction_T_max 0.969
_exptl_absorpt_correction_T_min 0.690
_exptl_absorpt_correction_type empirical
_exptl_absorpt_process_details
;
absorption correction based on 6079 reflections(SADABS);Rint 0.0701 before
correction and 0.0320 after.
;
_exptl_crystal_colour colourless
_exptl_crystal_density_diffrn 1.166
_exptl_crystal_density_method 'not measured'
_exptl_crystal_description block
_exptl_crystal_F_000 744
_exptl_crystal_size_max 0.35
_exptl_crystal_size_mid 0.30
_exptl_crystal_size_min 0.26
_refine_diff_density_max 0.233
_refine_diff_density_min -0.154
_refine_diff_density_rms 0.037
_refine_ls_extinction_method none
_refine_ls_goodness_of_fit_ref 1.030
_refine_ls_hydrogen_treatment constr
_refine_ls_matrix_type full
_refine_ls_number_parameters 239
_refine_ls_number_reflns 3471
_refine_ls_number_restraints 0
_refine_ls_restrained_S_all 1.030
_refine_ls_R_factor_all 0.0708
_refine_ls_R_factor_gt 0.0528
_refine_ls_shift/su_max 0.000
_refine_ls_shift/su_mean 0.000
_refine_ls_structure_factor_coef Fsqd
_refine_ls_weighting_details 'calc w=1/[\s^2^(Fo^2^)+(0.0689P)^2^+0.2751P] where P=(Fo^2^+2Fc^2^)/3'
_refine_ls_weighting_scheme calc
_refine_ls_wR_factor_gt 0.1289
_refine_ls_wR_factor_ref 0.1385
_reflns_number_gt 2725
_reflns_number_total 3471
_reflns_threshold_expression >2sigma(I)
_cod_data_source_file c5dt00062a1.cif
_cod_data_source_block 12010
_cod_depositor_comments
;
The following automatic conversions were performed:

'_symmetry_cell_setting' value 'Monoclinic' changed to 'monoclinic'
according to
/usr/data/users/saulius/crontab/automatic-downloads/rss-feeds/RSC/lib/dictionaries/cif_core.dic
dictionary named 'cif_core.dic' version 2.4.2 from 2011-04-26.

Automatic conversion script
Id: cif_fix_values 3008 2015-01-20 13:52:24Z robertas 

 Adding full bibliography for 7034115--7034122.cif.
;
_cod_original_sg_symbol_H-M P2(1)/c
_cod_database_code 7034122

loop_
_symmetry_equiv_pos_as_xyz
'x, y, z'
'-x, y+1/2, -z+1/2'
'-x, -y, -z'
'x, -y-1/2, z-1/2'

loop_
_atom_site_label
_atom_site_type_symbol
_atom_site_fract_x
_atom_site_fract_y
_atom_site_fract_z
_atom_site_U_iso_or_equiv
_atom_site_adp_type
_atom_site_occupancy
_atom_site_symmetry_multiplicity
_atom_site_calc_flag
_atom_site_refinement_flags
O1 O 0.96824(15) 0.08165(8) 0.89502(11) 0.0512(4) Uani 1 1 d .
H1 H 0.9228 0.1162 0.8537 0.077 Uiso 1 1 calc R
N1 N 0.93250(15) 0.18930(8) 0.75630(11) 0.0344(4) Uani 1 1 d .
N2 N 0.59234(17) 0.29836(9) 0.66509(13) 0.0460(4) Uani 1 1 d .
H2A H 0.5527 0.3439 0.6713 0.055 Uiso 1 1 d R
C1 C 1.1013(2) 0.06569(10) 0.87088(14) 0.0383(4) Uani 1 1 d .
C2 C 1.1913(2) 0.00932(11) 0.93203(16) 0.0472(5) Uani 1 1 d .
H2 H 1.1570 -0.0170 0.9865 0.057 Uiso 1 1 calc R
C3 C 1.3289(2) -0.00834(12) 0.91419(17) 0.0529(5) Uani 1 1 d .
H3 H 1.3902 -0.0467 0.9565 0.064 Uiso 1 1 calc R
C4 C 1.3791(2) 0.02932(12) 0.83486(18) 0.0563(6) Uani 1 1 d .
H4 H 1.4751 0.0172 0.8229 0.068 Uiso 1 1 calc R
C5 C 1.2901(2) 0.08452(12) 0.77296(16) 0.0478(5) Uani 1 1 d .
H5 H 1.3258 0.1097 0.7182 0.057 Uiso 1 1 calc R
C6 C 1.14866(19) 0.10455(10) 0.78853(13) 0.0356(4) Uani 1 1 d .
C7 C 1.05723(18) 0.16680(10) 0.72499(13) 0.0344(4) Uani 1 1 d .
C8 C 1.0964(2) 0.20388(12) 0.64018(15) 0.0456(5) Uani 1 1 d .
H8 H 1.1829 0.1877 0.6171 0.055 Uiso 1 1 calc R
C9 C 1.0088(2) 0.26419(13) 0.58998(15) 0.0526(5) Uani 1 1 d .
H9 H 1.0351 0.2901 0.5321 0.063 Uiso 1 1 calc R
C10 C 0.8834(2) 0.28717(12) 0.62320(15) 0.0471(5) Uani 1 1 d .
H10 H 0.8227 0.3291 0.5891 0.057 Uiso 1 1 calc R
C11 C 0.84722(19) 0.24799(10) 0.70733(13) 0.0371(4) Uani 1 1 d .
C12 C 0.7140(2) 0.27391(11) 0.75201(14) 0.0433(5) Uani 1 1 d .
C13 C 0.7635(2) 0.34797(13) 0.81876(17) 0.0582(6) Uani 1 1 d .
H13A H 0.7923 0.3892 0.7744 0.087 Uiso 1 1 calc R
H13B H 0.8492 0.3350 0.8761 0.087 Uiso 1 1 calc R
H13C H 0.6805 0.3669 0.8483 0.087 Uiso 1 1 calc R
C14 C 0.50985(18) 0.24905(11) 0.58868(14) 0.0374(4) Uani 1 1 d .
C15 C 0.38228(19) 0.27873(11) 0.52046(14) 0.0410(5) Uani 1 1 d .
H15 H 0.3559 0.3325 0.5258 0.049 Uiso 1 1 calc R
C16 C 0.2942(2) 0.23175(12) 0.44580(14) 0.0441(5) Uani 1 1 d .
H16 H 0.2081 0.2542 0.4009 0.053 Uiso 1 1 calc R
C17 C 0.3256(2) 0.15338(12) 0.43335(14) 0.0447(5) Uani 1 1 d .
C18 C 0.4567(2) 0.12476(12) 0.49780(16) 0.0501(5) Uani 1 1 d .
H18 H 0.4848 0.0716 0.4895 0.060 Uiso 1 1 calc R
C19 C 0.5479(2) 0.17097(11) 0.57379(15) 0.0457(5) Uani 1 1 d .
H19 H 0.6369 0.1493 0.6160 0.055 Uiso 1 1 calc R
C20 C 0.2207(2) 0.10157(14) 0.35445(17) 0.0595(6) Uani 1 1 d .
H20 H 0.1343 0.1355 0.3199 0.071 Uiso 1 1 calc R
C21 C 0.1565(3) 0.03432(15) 0.4075(2) 0.0795(8) Uani 1 1 d .
H21A H 0.2375 -0.0012 0.4411 0.119 Uiso 1 1 calc R
H21B H 0.0834 0.0051 0.3548 0.119 Uiso 1 1 calc R
H21C H 0.1072 0.0557 0.4609 0.119 Uiso 1 1 calc R
C22 C 0.2913(3) 0.0720(2) 0.2688(3) 0.1113(12) Uani 1 1 d .
H22A H 0.3237 0.1169 0.2321 0.167 Uiso 1 1 calc R
H22B H 0.2183 0.0406 0.2188 0.167 Uiso 1 1 calc R
H22C H 0.3781 0.0392 0.2995 0.167 Uiso 1 1 calc R
C23 C 0.6645(2) 0.21153(13) 0.82228(16) 0.0548(6) Uani 1 1 d .
H23A H 0.5745 0.2299 0.8439 0.082 Uiso 1 1 calc R
H23B H 0.7449 0.2027 0.8848 0.082 Uiso 1 1 calc R
H23C H 0.6423 0.1620 0.7830 0.082 Uiso 1 1 calc R

loop_
_atom_site_aniso_label
_atom_site_aniso_U_11
_atom_site_aniso_U_22
_atom_site_aniso_U_33
_atom_site_aniso_U_23
_atom_site_aniso_U_13
_atom_site_aniso_U_12
O1 0.0500(8) 0.0574(9) 0.0512(8) 0.0167(6) 0.0221(7) 0.0079(6)
N1 0.0296(7) 0.0422(8) 0.0307(8) -0.0011(6) 0.0051(6) -0.0050(6)
N2 0.0370(9) 0.0435(9) 0.0527(10) -0.0058(8) 0.0003(7) 0.0056(7)
C1 0.0397(10) 0.0375(10) 0.0386(10) -0.0025(8) 0.0108(8) -0.0035(8)
C2 0.0561(12) 0.0388(10) 0.0466(11) 0.0057(9) 0.0115(9) 0.0003(9)
C3 0.0521(13) 0.0423(11) 0.0617(14) 0.0063(10) 0.0068(10) 0.0054(9)
C4 0.0451(12) 0.0533(13) 0.0732(15) 0.0058(11) 0.0190(11) 0.0094(10)
C5 0.0417(11) 0.0517(12) 0.0531(12) 0.0041(9) 0.0171(9) 0.0005(9)
C6 0.0365(9) 0.0354(9) 0.0348(9) -0.0042(8) 0.0075(8) -0.0051(8)
C7 0.0326(9) 0.0399(10) 0.0303(9) -0.0030(8) 0.0062(7) -0.0074(7)
C8 0.0418(11) 0.0580(12) 0.0405(11) 0.0070(9) 0.0168(9) 0.0024(9)
C9 0.0514(12) 0.0672(14) 0.0425(11) 0.0191(10) 0.0175(10) 0.0026(10)
C10 0.0419(11) 0.0559(12) 0.0424(11) 0.0132(9) 0.0072(9) 0.0052(9)
C11 0.0317(9) 0.0444(10) 0.0325(9) -0.0008(8) 0.0014(7) -0.0041(8)
C12 0.0350(10) 0.0534(11) 0.0404(10) -0.0004(9) 0.0061(8) 0.0023(8)
C13 0.0486(12) 0.0713(14) 0.0529(13) -0.0150(11) 0.0073(10) 0.0034(11)
C14 0.0291(9) 0.0439(10) 0.0404(10) 0.0062(8) 0.0104(8) -0.0006(8)
C15 0.0351(10) 0.0455(11) 0.0432(11) 0.0084(8) 0.0109(8) 0.0036(8)
C16 0.0345(10) 0.0593(13) 0.0376(10) 0.0139(9) 0.0059(8) 0.0012(9)
C17 0.0366(10) 0.0599(13) 0.0375(10) 0.0051(9) 0.0079(8) -0.0070(9)
C18 0.0482(11) 0.0416(11) 0.0596(13) 0.0001(9) 0.0101(10) -0.0015(9)
C19 0.0340(10) 0.0463(11) 0.0522(12) 0.0052(9) 0.0001(9) 0.0019(8)
C20 0.0484(12) 0.0733(15) 0.0532(13) -0.0058(11) 0.0041(10) -0.0124(11)
C21 0.0658(16) 0.0777(17) 0.0881(19) -0.0021(15) 0.0028(14) -0.0293(13)
C22 0.080(2) 0.168(3) 0.091(2) -0.067(2) 0.0305(17) -0.043(2)
C23 0.0377(11) 0.0806(15) 0.0492(12) 0.0083(11) 0.0165(9) 0.0045(10)

loop_
_atom_type_symbol
_atom_type_description
_atom_type_scat_dispersion_real
_atom_type_scat_dispersion_imag
_atom_type_scat_source
C C 0.0033 0.0016 'International Tables Vol C Tables 4.2.6.8 and 6.1.1.4'
H H 0.0000 0.0000 'International Tables Vol C Tables 4.2.6.8 and 6.1.1.4'
N N 0.0061 0.0033 'International Tables Vol C Tables 4.2.6.8 and 6.1.1.4'
O O 0.0106 0.0060 'International Tables Vol C Tables 4.2.6.8 and 6.1.1.4'

loop_
_geom_angle_atom_site_label_1
_geom_angle_atom_site_label_2
_geom_angle_atom_site_label_3
_geom_angle
C1 O1 H1 109.5
C11 N1 C7 120.64(15)
C14 N2 C12 125.76(15)
C14 N2 H2A 115.6
C12 N2 H2A 116.4
O1 C1 C2 117.02(17)
O1 C1 C6 122.12(16)
C2 C1 C6 120.86(18)
C3 C2 C1 120.35(19)
C3 C2 H2 119.8
C1 C2 H2 119.8
C2 C3 C4 120.12(19)
C2 C3 H3 119.9
C4 C3 H3 119.9
C5 C4 C3 120.05(19)
C5 C4 H4 120.0
C3 C4 H4 120.0
C4 C5 C6 121.77(19)
C4 C5 H5 119.1
C6 C5 H5 119.1
C5 C6 C1 116.83(17)
C5 C6 C7 121.27(16)
C1 C6 C7 121.82(16)
N1 C7 C8 120.00(16)
N1 C7 C6 116.31(15)
C8 C7 C6 123.64(16)
C9 C8 C7 119.33(18)
C9 C8 H8 120.3
C7 C8 H8 120.3
C8 C9 C10 120.18(18)
C8 C9 H9 119.9
C10 C9 H9 119.9
C9 C10 C11 118.70(18)
C9 C10 H10 120.7
C11 C10 H10 120.7
N1 C11 C10 121.14(17)
N1 C11 C12 117.61(15)
C10 C11 C12 121.13(16)
N2 C12 C11 108.79(15)
N2 C12 C23 112.47(16)
C11 C12 C23 113.43(16)
N2 C12 C13 106.52(16)
C11 C12 C13 106.90(15)
C23 C12 C13 108.35(17)
C12 C13 H13A 109.5
C12 C13 H13B 109.5
H13A C13 H13B 109.5
C12 C13 H13C 109.5
H13A C13 H13C 109.5
H13B C13 H13C 109.5
N2 C14 C19 124.02(16)
N2 C14 C15 118.97(17)
C19 C14 C15 117.00(17)
C16 C15 C14 121.26(18)
C16 C15 H15 119.4
C14 C15 H15 119.4
C15 C16 C17 122.61(17)
C15 C16 H16 118.7
C17 C16 H16 118.7
C16 C17 C18 116.15(18)
C16 C17 C20 121.36(18)
C18 C17 C20 122.5(2)
C19 C18 C17 122.37(19)
C19 C18 H18 118.8
C17 C18 H18 118.8
C18 C19 C14 120.46(17)
C18 C19 H19 119.8
C14 C19 H19 119.8
C22 C20 C21 111.4(2)
C22 C20 C17 112.60(19)
C21 C20 C17 112.12(19)
C22 C20 H20 106.8
C21 C20 H20 106.8
C17 C20 H20 106.8
C20 C21 H21A 109.5
C20 C21 H21B 109.5
H21A C21 H21B 109.5
C20 C21 H21C 109.5
H21A C21 H21C 109.5
H21B C21 H21C 109.5
C20 C22 H22A 109.5
C20 C22 H22B 109.5
H22A C22 H22B 109.5
C20 C22 H22C 109.5
H22A C22 H22C 109.5
H22B C22 H22C 109.5
C12 C23 H23A 109.5
C12 C23 H23B 109.5
H23A C23 H23B 109.5
C12 C23 H23C 109.5
H23A C23 H23C 109.5
H23B C23 H23C 109.5

loop_
_geom_bond_atom_site_label_1
_geom_bond_atom_site_label_2
_geom_bond_distance
O1 C1 1.353(2)
O1 H1 0.8400
N1 C11 1.336(2)
N1 C7 1.352(2)
N2 C14 1.387(2)
N2 C12 1.460(2)
N2 H2A 0.8648
C1 C2 1.391(3)
C1 C6 1.409(3)
C2 C3 1.366(3)
C2 H2 0.9500
C3 C4 1.379(3)
C3 H3 0.9500
C4 C5 1.377(3)
C4 H4 0.9500
C5 C6 1.399(3)
C5 H5 0.9500
C6 C7 1.480(2)
C7 C8 1.387(3)
C8 C9 1.372(3)
C8 H8 0.9500
C9 C10 1.373(3)
C9 H9 0.9500
C10 C11 1.384(3)
C10 H10 0.9500
C11 C12 1.530(3)
C12 C23 1.533(3)
C12 C13 1.537(3)
C13 H13A 0.9800
C13 H13B 0.9800
C13 H13C 0.9800
C14 C19 1.394(3)
C14 C15 1.394(2)
C15 C16 1.371(3)
C15 H15 0.9500
C16 C17 1.377(3)
C16 H16 0.9500
C17 C18 1.390(3)
C17 C20 1.520(3)
C18 C19 1.386(3)
C18 H18 0.9500
C19 H19 0.9500
C20 C22 1.496(4)
C20 C21 1.519(3)
C20 H20 1.0000
C21 H21A 0.9800
C21 H21B 0.9800
C21 H21C 0.9800
C22 H22A 0.9800
C22 H22B 0.9800
C22 H22C 0.9800
C23 H23A 0.9800
C23 H23B 0.9800
C23 H23C 0.9800

loop_
_geom_hbond_atom_site_label_D
_geom_hbond_atom_site_label_H
_geom_hbond_atom_site_label_A
_geom_hbond_distance_DH
_geom_hbond_distance_HA
_geom_hbond_distance_DA
_geom_hbond_angle_DHA
O1 H1 N1 0.84 1.79 2.538(2) 147.2

loop_
_geom_torsion_atom_site_label_1
_geom_torsion_atom_site_label_2
_geom_torsion_atom_site_label_3
_geom_torsion_atom_site_label_4
_geom_torsion
O1 C1 C2 C3 -178.21(17)
C6 C1 C2 C3 1.1(3)
C1 C2 C3 C4 -0.4(3)
C2 C3 C4 C5 -0.4(3)
C3 C4 C5 C6 0.5(3)
C4 C5 C6 C1 0.1(3)
C4 C5 C6 C7 176.92(18)
O1 C1 C6 C5 178.33(16)
C2 C1 C6 C5 -1.0(3)
O1 C1 C6 C7 1.6(3)
C2 C1 C6 C7 -177.71(16)
C11 N1 C7 C8 -1.1(2)
C11 N1 C7 C6 176.40(14)
C5 C6 C7 N1 -170.84(16)
C1 C6 C7 N1 5.8(2)
C5 C6 C7 C8 6.5(3)
C1 C6 C7 C8 -176.86(17)
N1 C7 C8 C9 1.1(3)
C6 C7 C8 C9 -176.16(17)
C7 C8 C9 C10 -0.4(3)
C8 C9 C10 C11 -0.4(3)
C7 N1 C11 C10 0.3(3)
C7 N1 C11 C12 -175.84(15)
C9 C10 C11 N1 0.5(3)
C9 C10 C11 C12 176.47(18)
C14 N2 C12 C11 68.5(2)
C14 N2 C12 C23 -58.0(2)
C14 N2 C12 C13 -176.58(17)
N1 C11 C12 N2 -146.06(15)
C10 C11 C12 N2 37.8(2)
N1 C11 C12 C23 -20.1(2)
C10 C11 C12 C23 163.82(17)
N1 C11 C12 C13 99.28(19)
C10 C11 C12 C13 -76.8(2)
C12 N2 C14 C19 -11.2(3)
C12 N2 C14 C15 170.09(17)
N2 C14 C15 C16 -177.87(16)
C19 C14 C15 C16 3.3(3)
C14 C15 C16 C17 -0.1(3)
C15 C16 C17 C18 -3.0(3)
C15 C16 C17 C20 176.20(17)
C16 C17 C18 C19 2.8(3)
C20 C17 C18 C19 -176.31(18)
C17 C18 C19 C14 0.3(3)
N2 C14 C19 C18 177.86(18)
C15 C14 C19 C18 -3.4(3)
C16 C17 C20 C22 116.2(3)
C18 C17 C20 C22 -64.7(3)
C16 C17 C20 C21 -117.3(2)
C18 C17 C20 C21 61.8(3)
